data_1553696
loop_
_publ_author_name
'Tan, Jing'
'Zhou, Beibei'
'Liang, Congcong'
'Zinky, Hannah'
'Zhou, Hao-Long'
'Zhang, Yue-Biao'

_publ_section_title
;
 Secondary-amine-functionalized isoreticular metal--organic frameworks for
 controllable and selective dye capture
;
_journal_issue 1
_journal_name_full 'Materials Chemistry Frontiers'
_journal_page_first 129
_journal_paper_doi 10.1039/C7QM00414A
_journal_volume 2
_journal_year 2018
_chemical_absolute_configuration syn
_chemical_formula_moiety '0.17(C252 H168 Cu12 N60 O48)'
_chemical_formula_sum 'C42 H28 Cu2 N10 O8'
_chemical_formula_weight 927.82
_space_group_crystal_system cubic
_space_group_IT_number 218
_space_group_name_Hall 'P -4n 2 3'
_space_group_name_H-M_alt 'P -4 3 n'
_atom_sites_solution_hydrogens geom
_atom_sites_solution_primary dual
_audit_creation_date 2017-09-05
_audit_creation_method
;
Olex2 1.2-alpha
(compiled 2017.08.10 svn.r3458 for OlexSys, GUI svn.r5381)
;
_audit_update_record
;
2017-09-09 deposited with the CCDC.
2017-11-20 downloaded from the CCDC.
;
_cell_angle_alpha 90
_cell_angle_beta 90
_cell_angle_gamma 90
_cell_formula_units_Z 6
_cell_length_a 27.6887(13)
_cell_length_b 27.6887(13)
_cell_length_c 27.6887(13)
_cell_measurement_reflns_used 9227
_cell_measurement_temperature 173(2)
_cell_measurement_theta_max 42.824
_cell_measurement_theta_min 3.904
_cell_volume 21227.9(17)
_computing_cell_refinement 'SAINT v8.37A (Bruker, 2015)'
_computing_data_reduction 'SAINT v8.37A (Bruker, 2015)'
_computing_molecular_graphics 'Olex2 (Dolomanov et al., 2009)'
_computing_publication_material 'Olex2 (Dolomanov et al., 2009)'
_computing_structure_refinement 'XL (Sheldrick, 2008)'
_computing_structure_solution 'XT (Sheldrick, 2015)'
_diffrn_ambient_temperature 173(2)
_diffrn_measured_fraction_theta_full 0.999
_diffrn_measured_fraction_theta_max 0.998
_diffrn_measurement_device_type 'Bruker APEX-II CCD'
_diffrn_measurement_method '\f and \w scans'
_diffrn_radiation_type CuK\a
_diffrn_radiation_wavelength 1.54178
_diffrn_reflns_av_R_equivalents 0.0636
_diffrn_reflns_av_unetI/netI 0.0177
_diffrn_reflns_Laue_measured_fraction_full 0.999
_diffrn_reflns_Laue_measured_fraction_max 0.998
_diffrn_reflns_limit_h_max 24
_diffrn_reflns_limit_h_min -24
_diffrn_reflns_limit_k_max 17
_diffrn_reflns_limit_k_min -24
_diffrn_reflns_limit_l_max 24
_diffrn_reflns_limit_l_min -24
_diffrn_reflns_number 68406
_diffrn_reflns_point_group_measured_fraction_full 1.000
_diffrn_reflns_point_group_measured_fraction_max 0.998
_diffrn_reflns_theta_full 42.909
_diffrn_reflns_theta_max 42.909
_diffrn_reflns_theta_min 2.257
_diffrn_standards_number 0
_exptl_absorpt_coefficient_mu 0.534
_exptl_absorpt_correction_T_max 0.7484
_exptl_absorpt_correction_T_min 0.5677
_exptl_absorpt_correction_type multi-scan
_exptl_absorpt_process_details
'SADABS-2016/2 (Bruker,2016/2) was used for absorption correction. wR2(int) was 0.1502 before and 0.0781 after correction. The Ratio of minimum to maximum transmission is 0.7586. The \l/2 correction factor is Not present.'
_exptl_crystal_colour green
_exptl_crystal_colour_primary green
_exptl_crystal_density_diffrn 0.435
_exptl_crystal_description cube
_exptl_crystal_F_000 2832
_exptl_crystal_size_max 0.14
_exptl_crystal_size_mid 0.14
_exptl_crystal_size_min 0.14
_refine_diff_density_max 0.184
_refine_diff_density_min -0.093
_refine_diff_density_rms 0.012
_refine_ls_abs_structure_details
;
 Refined as an inversion twin.
;
_refine_ls_abs_structure_Flack 0.50(3)
_refine_ls_extinction_method none
_refine_ls_goodness_of_fit_ref 1.071
_refine_ls_hydrogen_treatment constr
_refine_ls_matrix_type full
_refine_ls_number_parameters 90
_refine_ls_number_reflns 2572
_refine_ls_number_restraints 134
_refine_ls_restrained_S_all 1.156
_refine_ls_R_factor_all 0.0225
_refine_ls_R_factor_gt 0.0200
_refine_ls_shift/su_max 0.001
_refine_ls_shift/su_mean 0.000
_refine_ls_structure_factor_coef Fsqd
_refine_ls_weighting_details 'w=1/[\s^2^(Fo^2^)+(0.0241P)^2^+2.6021P] where P=(Fo^2^+2Fc^2^)/3'
_refine_ls_weighting_scheme calc
_refine_ls_wR_factor_gt 0.0517
_refine_ls_wR_factor_ref 0.0535
_reflns_Friedel_coverage 0.828
_reflns_Friedel_fraction_full 1.001
_reflns_Friedel_fraction_max 0.999
_reflns_number_gt 2330
_reflns_number_total 2572
_reflns_threshold_expression 'I > 2\s(I)'
_cod_data_source_file c7qm00414a2.cif
_cod_data_source_block ST-14
_cod_original_cell_volume 21228(3)
_cod_database_code 1553696
_shelx_shelxl_version_number 2014/7
_shelx_space_group_comment
;
The symmetry employed for this shelxl refinement is uniquely defined
by the following loop, which should always be used as a source of
symmetry information in preference to the above space-group names.
They are only intended as comments.
;
_shelx_estimated_absorpt_t_max 0.929
_shelx_estimated_absorpt_t_min 0.929
_olex2_refinement_description
;
1. Twinned data refinement
 Scales: 0.50(4)
 0.50(4)
2. Fixed Uiso
 At 1.2 times of:
  All C(H) groups, All N(H) groups
3. Restrained distances
 C11-C11_$6
 1.48 with sigma of 0.01
 N1-C10 \\sim N1-C10_$1 \\sim C10-C10_$1 \\sim C11-C9 \\sim C11-C9_$1 \\sim
C9_$1-C9
 with sigma of 0.02
 N1-C13 \\sim N1-C13_$1 \\sim C13-C13_$1 \\sim C12-C11 \\sim C11-C12_$1 \\sim
C12-C12_$1
 with sigma of 0.02
 N3_$4-N3 \\sim N3_$4-N3_$5 \\sim N3_$5-N3 \\sim C8-C8_$5 \\sim C8_$4-C8 \\sim
C8_$4-C8_$5
 with sigma of 0.02
 O2-C1 \\sim O1-C1
 with sigma of 0.02
 N1-C13 \\sim C13-C13_$1 \\sim C13_$1-N1 \\sim C12-C11 \\sim C11-C12_$1 \\sim
C12_$1-C12
 with sigma of 0.02
 N1-C12 \\sim N1-C12_$1 \\sim C13_$1-C12_$1 \\sim C13_$1-C11 \\sim C13-C11
\\sim C13-C12
 with sigma of 0.02
 N3_$4-C8 \\sim N3-C8 \\sim N3-C8_$5 \\sim N3_$5-C8_$5 \\sim N3_$5-C8_$4 \\sim
N3_$4-C8_$4
 with sigma of 0.02
 N3_$4-C8 \\sim N3_$4-C8_$4 \\sim N3_$5-C8_$4 \\sim N3_$5-C8_$5 \\sim N3-C8_$5
\\sim N3-C8
 with sigma of 0.02
 N1-C12 \\sim C13-C12 \\sim C13-C11 \\sim C13_$1-C11 \\sim C13_$1-C12_$1 \\sim
N1-C12_$1
 with sigma of 0.02
 N1-C9 \\sim C9-C10 \\sim C11-C10 \\sim C11-C10_$1 \\sim C9_$1-C10_$1 \\sim
N1-C9_$1
 with sigma of 0.02
4. Restrained planarity
 N1, C12, C12_$1, C13, C13_$1, C11
 with sigma of 0.1
 N1, C9_$1, C9, C10_$1, C10, C11
 with sigma of 0.1
 N2_$1, N2_$3, N2_$2, N3_$1, N3_$2, N3_$3, C8_$1, C8_$2, C8_$3
 with sigma of 0.1
5. Uiso/Uaniso restraints and constraints
Uanis(O2) = Uanis(O1)
Uanis(C9) = Uanis(C10) = Uanis(C13) = Uanis(C12)
Uanis(C4) = Uanis(C3) = Uanis(C2) = Uanis(C7) = Uanis(C6) = Uanis(C5) =
Uanis(C1)
6. Rigid body (RIGU) restrains
 N1, C12, C9, C10, C13, C11
 with sigma for 1-2 distances of 0.004 and sigma for 1-3 distances of 0.004
7. Others
 Sof(C12)=Sof(H12)=Sof(C13)=Sof(H13)=1-FVAR(1)
 Sof(C9)=Sof(H9)=Sof(C10)=Sof(H10)=FVAR(1)
8.a Aromatic/amide H refined with riding coordinates:
 N2(H2), C7(H7), C6(H6), C4(H4), C3(H3), C9(H9), C12(H12), C10(H10), C13(H13)
8.b Fitted hexagon refined as free rotating group:
 C2(C7,C6,C5,C4,C3)
;
_olex2_submission_special_instructions 'No special instructions were received'

loop_
_space_group_symop_operation_xyz
'x, y, z'
'-x, -y, z'
'-x, y, -z'
'x, -y, -z'
'z, x, y'
'z, -x, -y'
'-z, -x, y'
'-z, x, -y'
'y, z, x'
'-y, z, -x'
'y, -z, -x'
'-y, -z, x'
'y+1/2, x+1/2, z+1/2'
'-y+1/2, -x+1/2, z+1/2'
'y+1/2, -x+1/2, -z+1/2'
'-y+1/2, x+1/2, -z+1/2'
'x+1/2, z+1/2, y+1/2'
'-x+1/2, z+1/2, -y+1/2'
'-x+1/2, -z+1/2, y+1/2'
'x+1/2, -z+1/2, -y+1/2'
'z+1/2, y+1/2, x+1/2'
'z+1/2, -y+1/2, -x+1/2'
'-z+1/2, y+1/2, -x+1/2'
'-z+1/2, -y+1/2, x+1/2'

loop_
_atom_site_label
_atom_site_type_symbol
_atom_site_fract_x
_atom_site_fract_y
_atom_site_fract_z
_atom_site_U_iso_or_equiv
_atom_site_adp_type
_atom_site_occupancy
_atom_site_site_symmetry_order
_atom_site_calc_flag
_atom_site_refinement_flags_posn
_atom_site_refinement_flags_adp
_atom_site_refinement_flags_occupancy
_atom_site_disorder_assembly
_atom_site_disorder_group
Cu1 Cu 0.5000 0.20326(2) 0.0000 0.0529(2) Uani 1 2 d S T P A .
O1 O 0.52378(7) 0.20792(8) 0.06621(7) 0.0722(4) Uani 1 1 d D . . . .
O2 O 0.52543(7) 0.28866(8) 0.06681(8) 0.0722(4) Uani 1 1 d D . . . .
N1 N 0.5000 0.12537(10) 0.0000 0.0488(8) Uani 1 2 d DS TU P . .
N2 N 0.62945(11) 0.24758(11) 0.26665(10) 0.1018(11) Uani 1 1 d . . . . .
H2 H 0.6184 0.2272 0.2884 0.122 Uiso 1 1 calc R . . . .
N3 N 0.68003(14) 0.31100(15) 0.25619(10) 0.0817(9) Uani 1 1 d D . . . .
C1 C 0.53170(11) 0.24844(15) 0.08378(12) 0.0716(4) Uani 1 1 d D . . . .
C2 C 0.55492(7) 0.24869(8) 0.13437(6) 0.0716(4) Uani 1 1 d . . . . .
C7 C 0.57114(7) 0.29182(6) 0.15429(7) 0.0716(4) Uani 1 1 d G . . . .
H7 H 0.5655 0.3215 0.1379 0.086 Uiso 1 1 calc R . . . .
C6 C 0.59560(7) 0.29158(6) 0.19813(7) 0.0716(4) Uani 1 1 d G . . . .
H6 H 0.6067 0.3211 0.2117 0.086 Uiso 1 1 calc R . . . .
C5 C 0.60383(7) 0.24822(7) 0.22205(6) 0.0716(4) Uani 1 1 d G . . . .
C4 C 0.58761(7) 0.20509(6) 0.20213(7) 0.0716(4) Uani 1 1 d G . . . .
H4 H 0.5932 0.1755 0.2185 0.086 Uiso 1 1 calc R . . . .
C3 C 0.56315(7) 0.20532(6) 0.15828(7) 0.0716(4) Uani 1 1 d G . . . .
H3 H 0.5521 0.1758 0.1447 0.086 Uiso 1 1 calc R . . . .
C8 C 0.66678(13) 0.27271(18) 0.2799(2) 0.0803(11) Uani 1 1 d D . . . .
C9 C 0.4878(3) 0.10177(18) -0.0413(3) 0.0642(17) Uani 0.719(14) 1 d D U . A 1
H9 H 0.4788 0.1192 -0.0694 0.077 Uiso 0.719(14) 1 calc R . . A 1
C12 C 0.4694(5) 0.1007(4) -0.0272(5) 0.0642(17) Uani 0.281(14) 1 d D U . A 2
H12 H 0.4473 0.1175 -0.0473 0.077 Uiso 0.281(14) 1 calc R . . A 2
C10 C 0.4889(3) 0.05228(17) -0.0414(3) 0.0642(17) Uani 0.719(14) 1 d D U . A 1
H10 H 0.4819 0.0350 -0.0702 0.077 Uiso 0.719(14) 1 calc R . . A 1
C13 C 0.4691(6) 0.0525(4) -0.0269(6) 0.0642(17) Uani 0.281(14) 1 d D U . A 2
H13 H 0.4464 0.0356 -0.0462 0.077 Uiso 0.281(14) 1 calc R . . A 2
C11 C 0.5000 0.02805(11) 0.0000 0.0560(10) Uani 1 2 d DS TU P . .

loop_
_atom_site_aniso_label
_atom_site_aniso_U_11
_atom_site_aniso_U_22
_atom_site_aniso_U_33
_atom_site_aniso_U_23
_atom_site_aniso_U_13
_atom_site_aniso_U_12
Cu1 0.0584(4) 0.0369(3) 0.0634(4) 0.000 0.0006(4) 0.000
O1 0.0865(10) 0.0481(10) 0.0821(10) 0.0065(10) -0.0217(8) -0.0090(9)
O2 0.0865(10) 0.0481(10) 0.0821(10) 0.0065(10) -0.0217(8) -0.0090(9)
N1 0.045(2) 0.048(2) 0.054(2) 0.000 0.000(2) 0.000
N2 0.112(3) 0.095(2) 0.098(2) 0.0407(19) -0.037(2) -0.052(2)
N3 0.078(3) 0.070(3) 0.097(3) 0.020(3) -0.002(3) -0.016(2)
C1 0.0759(10) 0.0560(7) 0.0830(10) 0.0116(8) -0.0155(7) -0.0113(8)
C2 0.0759(10) 0.0560(7) 0.0830(10) 0.0116(8) -0.0155(7) -0.0113(8)
C7 0.0759(10) 0.0560(7) 0.0830(10) 0.0116(8) -0.0155(7) -0.0113(8)
C6 0.0759(10) 0.0560(7) 0.0830(10) 0.0116(8) -0.0155(7) -0.0113(8)
C5 0.0759(10) 0.0560(7) 0.0830(10) 0.0116(8) -0.0155(7) -0.0113(8)
C4 0.0759(10) 0.0560(7) 0.0830(10) 0.0116(8) -0.0155(7) -0.0113(8)
C3 0.0759(10) 0.0560(7) 0.0830(10) 0.0116(8) -0.0155(7) -0.0113(8)
C8 0.077(3) 0.076(4) 0.089(4) 0.016(3) -0.018(3) -0.020(3)
C9 0.067(4) 0.0527(15) 0.073(3) 0.0013(19) 0.007(3) 0.001(2)
C12 0.067(4) 0.0527(15) 0.073(3) 0.0013(19) 0.007(3) 0.001(2)
C10 0.067(4) 0.0527(15) 0.073(3) 0.0013(19) 0.007(3) 0.001(2)
C13 0.067(4) 0.0527(15) 0.073(3) 0.0013(19) 0.007(3) 0.001(2)
C11 0.063(3) 0.0395(19) 0.065(3) 0.000 -0.005(3) 0.000

loop_
_atom_type_symbol
_atom_type_description
_atom_type_scat_dispersion_real
_atom_type_scat_dispersion_imag
_atom_type_scat_source
C C 0.0181 0.0091 'International Tables Vol C Tables 4.2.6.8 and 6.1.1.4'
H H 0.0000 0.0000 'International Tables Vol C Tables 4.2.6.8 and 6.1.1.4'
Cu Cu -1.9646 0.5888 'International Tables Vol C Tables 4.2.6.8 and 6.1.1.4'
N N 0.0311 0.0180 'International Tables Vol C Tables 4.2.6.8 and 6.1.1.4'
O O 0.0492 0.0322 'International Tables Vol C Tables 4.2.6.8 and 6.1.1.4'

loop_
_geom_angle_atom_site_label_1
_geom_angle_atom_site_label_2
_geom_angle_atom_site_label_3
_geom_angle
_geom_angle_site_symmetry_1
_geom_angle_site_symmetry_3
O1 Cu1 Cu1 86.22(6) . 22
O1 Cu1 Cu1 86.22(6) 3_655 22
O1 Cu1 O1 172.43(13) 3_655 .
O1 Cu1 O2 90.65(9) 3_655 24_554
O1 Cu1 O2 88.51(9) 3_655 22
O1 Cu1 O2 90.65(9) . 22
O1 Cu1 O2 88.50(9) . 24_554
O1 Cu1 N1 93.78(6) 3_655 .
O1 Cu1 N1 93.78(6) . .
O2 Cu1 Cu1 83.55(6) 22 22
O2 Cu1 Cu1 83.55(6) 24_554 22
O2 Cu1 O2 167.11(12) 22 24_554
O2 Cu1 N1 96.45(6) 22 .
O2 Cu1 N1 96.45(6) 24_554 .
N1 Cu1 Cu1 180.0 . 22
C1 O1 Cu1 119.1(2) . .
C1 O2 Cu1 120.7(2) . 22
C9 N1 Cu1 118.7(3) 3_655 .
C9 N1 Cu1 118.7(3) . .
C9 N1 C9 122.5(5) . 3_655
C12 N1 Cu1 121.1(5) . .
C12 N1 Cu1 121.1(5) 3_655 .
C12 N1 C12 117.8(10) . 3_655
C5 N2 H2 115.3 . .
C8 N2 H2 115.3 . .
C8 N2 C5 129.3(3) . .
C8 N3 C8 115.7(4) . 7_665
O1 C1 C2 115.7(3) . .
O2 C1 O1 130.4(3) . .
O2 C1 C2 113.9(3) . .
C7 C2 C1 120.0(2) . .
C7 C2 C3 120.0 . .
C3 C2 C1 119.8(2) . .
C2 C7 H7 120.0 . .
C6 C7 C2 120.0 . .
C6 C7 H7 120.0 . .
C7 C6 H6 120.0 . .
C7 C6 C5 120.0 . .
C5 C6 H6 120.0 . .
C6 C5 N2 120.37(18) . .
C4 C5 N2 119.63(18) . .
C4 C5 C6 120.0 . .
C5 C4 H4 120.0 . .
C5 C4 C3 120.0 . .
C3 C4 H4 120.0 . .
C2 C3 H3 120.0 . .
C4 C3 C2 120.0 . .
C4 C3 H3 120.0 . .
N2 C8 N3 121.3(5) . .
N2 C8 N3 114.4(5) . 10_656
N3 C8 N3 124.3(4) . 10_656
N1 C9 H9 120.7 . .
N1 C9 C10 118.6(4) . .
C10 C9 H9 120.7 . .
N1 C12 H12 119.4 . .
N1 C12 C13 121.2(7) . .
C13 C12 H12 119.4 . .
C9 C10 H10 120.2 . .
C11 C10 C9 119.6(4) . .
C11 C10 H10 120.2 . .
C12 C13 H13 119.6 . .
C11 C13 C12 120.8(7) . .
C11 C13 H13 119.6 . .
C10 C11 C10 121.1(5) 3_655 .
C10 C11 C11 119.5(3) 3_655 2_655
C10 C11 C11 119.5(3) . 2_655
C13 C11 C13 118.3(10) 3_655 .
C13 C11 C11 120.9(5) . 2_655
C13 C11 C11 120.9(5) 3_655 2_655

loop_
_geom_bond_atom_site_label_1
_geom_bond_atom_site_label_2
_geom_bond_distance
_geom_bond_site_symmetry_2
Cu1 Cu1 2.5881(9) 22
Cu1 O1 1.952(2) .
Cu1 O1 1.952(2) 3_655
Cu1 O2 1.992(2) 22
Cu1 O2 1.992(2) 24_554
Cu1 N1 2.157(3) .
O1 C1 1.243(4) .
O2 Cu1 1.992(2) 22
O2 C1 1.221(4) .
N1 C9 1.359(5) .
N1 C9 1.359(5) 3_655
N1 C12 1.324(9) 3_655
N1 C12 1.324(9) .
N2 H2 0.8800 .
N2 C5 1.424(3) .
N2 C8 1.299(4) .
N3 C8 1.350(4) 7_665
N3 C8 1.299(4) .
C1 C2 1.541(4) .
C2 C7 1.3900 .
C2 C3 1.3900 .
C7 H7 0.9500 .
C7 C6 1.3900 .
C6 H6 0.9500 .
C6 C5 1.3900 .
C5 C4 1.3900 .
C4 H4 0.9500 .
C4 C3 1.3900 .
C3 H3 0.9500 .
C8 N3 1.350(4) 10_656
C9 H9 0.9500 .
C9 C10 1.371(6) .
C12 H12 0.9500 .
C12 C13 1.332(11) .
C10 H10 0.9500 .
C10 C11 1.364(5) .
C13 H13 0.9500 .
C13 C11 1.322(9) .
C11 C10 1.364(5) 3_655
C11 C13 1.322(9) 3_655
C11 C11 1.554(6) 2_655

loop_
_smtbx_masks_void_nr
_smtbx_masks_void_average_x
_smtbx_masks_void_average_y
_smtbx_masks_void_average_z
_smtbx_masks_void_volume
_smtbx_masks_void_count_electrons
1 -0.954 -0.591 -0.588 16673.3 4655.6

loop_
_twin_individual_id
_twin_individual_mass_fraction_refined
1 0.50(4)
2 0.50(4)
